data_7212576
loop_
_publ_author_name
'Fang, Shao-Ming'
'Zhang, Qiang'
'Hu, Min'
'Xiao, Bo'
'Zhou, Li-Ming'
'Sun, Guang-Hui'
'Gao, Li-Jun'
'Du, Miao'
'Liu, Chun-Sen'

_publ_section_title
;
 Controllable assembly of copper(i)-iodide coordination polymers by tecton
 design of benzotriazol-1-yl-based pyridyl ligands: from 2D layer to 3D
 self-penetrating or homochiral networks
;
_journal_issue 7
_journal_name_full CrystEngComm
_journal_page_first 2203
_journal_paper_doi 10.1039/c002030n
_journal_volume 12
_journal_year 2010
_chemical_formula_sum 'C12 H10 Cu I N4'
_chemical_formula_weight 400.68
_chemical_name_systematic
;
?
;
_space_group_IT_number 14
_symmetry_cell_setting monoclinic
_symmetry_space_group_name_Hall '-P 2ybc'
_symmetry_space_group_name_H-M 'P 1 21/c 1'
_atom_sites_solution_hydrogens geom
_atom_sites_solution_primary direct
_atom_sites_solution_secondary difmap
_audit_creation_method SHELXL-97
_cell_angle_alpha 90.00
_cell_angle_beta 106.324(4)
_cell_angle_gamma 90.00
_cell_formula_units_Z 4
_cell_length_a 8.4509(3)
_cell_length_b 16.1974(4)
_cell_length_c 9.8423(4)
_cell_measurement_reflns_used 3455
_cell_measurement_temperature 294(2)
_cell_measurement_theta_max 26.3149
_cell_measurement_theta_min 3.0751
_cell_volume 1292.93(8)
_computing_cell_refinement
;
CrysAlisPro, Oxford Diffraction Ltd.,
Version 1.171.33.42 (release 29-05-2009 CrysAlis171 .NET)
(compiled May 29 2009,17:40:42)
;
_computing_data_collection
;
CrysAlisPro, Oxford Diffraction Ltd.,
Version 1.171.33.42 (release 29-05-2009 CrysAlis171 .NET)
(compiled May 29 2009,17:40:42)
;
_computing_data_reduction
;
CrysAlisPro, Oxford Diffraction Ltd.,
Version 1.171.33.42 (release 29-05-2009 CrysAlis171 .NET)
(compiled May 29 2009,17:40:42)
;
_computing_molecular_graphics 'Bruker SHELXTL'
_computing_publication_material 'Bruker SHELXTL'
_computing_structure_refinement 'SHELXL-97 (Sheldrick, 1997)'
_computing_structure_solution 'SHELXS-97 (Sheldrick, 1990)'
_diffrn_ambient_temperature 294(2)
_diffrn_detector_area_resol_mean 16.2542
_diffrn_measured_fraction_theta_full 0.998
_diffrn_measured_fraction_theta_max 0.998
_diffrn_measurement_device_type 'Xcalibur, Eos, Gemini'
_diffrn_measurement_method 'phi and omega scans'
_diffrn_radiation_monochromator graphite
_diffrn_radiation_source 'Enhance (Mo) X-ray Source'
_diffrn_radiation_type MoK\a
_diffrn_radiation_wavelength 0.71073
_diffrn_reflns_av_R_equivalents 0.0340
_diffrn_reflns_av_sigmaI/netI 0.0494
_diffrn_reflns_limit_h_max 10
_diffrn_reflns_limit_h_min -10
_diffrn_reflns_limit_k_max 19
_diffrn_reflns_limit_k_min -19
_diffrn_reflns_limit_l_max 7
_diffrn_reflns_limit_l_min -11
_diffrn_reflns_number 8100
_diffrn_reflns_theta_full 25.00
_diffrn_reflns_theta_max 25.00
_diffrn_reflns_theta_min 3.08
_diffrn_standards_decay_% 0
_diffrn_standards_number 0
_exptl_absorpt_coefficient_mu 4.063
_exptl_absorpt_correction_T_max 0.5124
_exptl_absorpt_correction_T_min 0.4299
_exptl_absorpt_correction_type multi-scan
_exptl_absorpt_process_details SADABS
_exptl_crystal_colour YELLOW
_exptl_crystal_density_diffrn 2.058
_exptl_crystal_density_meas ?
_exptl_crystal_density_method 'not measured'
_exptl_crystal_description BLOCK
_exptl_crystal_F_000 768
_exptl_crystal_size_max 0.25
_exptl_crystal_size_mid 0.21
_exptl_crystal_size_min 0.19
_refine_diff_density_max 0.603
_refine_diff_density_min -0.337
_refine_diff_density_rms 0.078
_refine_ls_extinction_method none
_refine_ls_goodness_of_fit_ref 0.999
_refine_ls_hydrogen_treatment constr
_refine_ls_matrix_type full
_refine_ls_number_parameters 163
_refine_ls_number_reflns 2266
_refine_ls_number_restraints 0
_refine_ls_restrained_S_all 0.999
_refine_ls_R_factor_all 0.0407
_refine_ls_R_factor_gt 0.0240
_refine_ls_shift/su_max 0.003
_refine_ls_shift/su_mean 0.000
_refine_ls_structure_factor_coef Fsqd
_refine_ls_weighting_details 'calc w=1/[\s^2^(Fo^2^)+(0.0000P)^2^+0.0000P] where P=(Fo^2^+2Fc^2^)/3'
_refine_ls_weighting_scheme calc
_refine_ls_wR_factor_gt 0.0266
_refine_ls_wR_factor_ref 0.0273
_reflns_number_gt 1640
_reflns_number_total 2266
_reflns_threshold_expression I>2sigma(I)
_cod_data_source_file c002030n.txt
_cod_data_source_block 1
_cod_depositor_comments
;
The following automatic conversions were performed:

'_symmetry_cell_setting' value 'Monoclinic' changed to 'monoclinic'
according to /home/saulius/struct/CIF-dictionaries/cif_core.dic
dictionary named 'cif_core.dic' version 2.4.2 from
2011-04-26.

'_exptl_absorpt_correction_type' value 'MULTI-SCAN'
changed to 'multi-scan' according to
/home/saulius/struct/CIF-dictionaries/cif_core.dic dictionary named
'cif_core.dic' version 2.4.2 from 2011-04-26.

Automatic conversion script
Id: cif_fix_values 1891 2012-01-12 08:04:46Z andrius 

The following automatic conversions were performed:

'_exptl_crystal_density_meas' value 'NONE' was changed to '?' - the
value is perceived as not measured.

Automatic conversion script
Id: cif_fix_values 3008 2015-01-20 13:52:24Z robertas 
;
_cod_original_sg_symbol_H-M P2(1)/c
_cod_database_code 7212576

loop_
_symmetry_equiv_pos_as_xyz
'x, y, z'
'-x, y+1/2, -z+1/2'
'-x, -y, -z'
'x, -y-1/2, z-1/2'

loop_
_atom_site_label
_atom_site_type_symbol
_atom_site_fract_x
_atom_site_fract_y
_atom_site_fract_z
_atom_site_U_iso_or_equiv
_atom_site_adp_type
_atom_site_occupancy
_atom_site_symmetry_multiplicity
_atom_site_calc_flag
_atom_site_refinement_flags
Cu1 Cu 0.57245(5) 1.02879(2) 0.63561(5) 0.03374(13) Uani 1 1 d .
I1 I 0.25297(3) 1.045548(12) 0.51166(3) 0.03446(8) Uani 1 1 d .
C1 C 0.7144(5) 0.9962(2) 0.9384(5) 0.0533(13) Uani 1 1 d .
H1A H 0.7514 1.0496 0.9305 0.064 Uiso 1 1 calc R
C2 C 0.7616(5) 0.9599(2) 1.0689(4) 0.0628(13) Uani 1 1 d .
H2A H 0.8294 0.9873 1.1467 0.075 Uiso 1 1 calc R
C3 C 0.7051(5) 0.8814(2) 1.0808(4) 0.0556(12) Uani 1 1 d .
H3A H 0.7322 0.8548 1.1680 0.067 Uiso 1 1 calc R
C4 C 0.6101(5) 0.8433(2) 0.9647(4) 0.0443(11) Uani 1 1 d .
H4A H 0.5720 0.7900 0.9715 0.053 Uiso 1 1 calc R
C5 C 0.5696(4) 0.88293(18) 0.8367(4) 0.0250(9) Uani 1 1 d .
C6 C 0.4706(4) 0.84203(17) 0.7033(4) 0.0329(10) Uani 1 1 d .
H6A H 0.3962 0.8822 0.6455 0.039 Uiso 1 1 calc R
H6B H 0.5443 0.8228 0.6502 0.039 Uiso 1 1 calc R
C7 C 0.2357(4) 0.77454(17) 0.7727(4) 0.0258(9) Uani 1 1 d .
C8 C 0.1217(5) 0.83700(19) 0.7708(4) 0.0387(11) Uani 1 1 d .
H8A H 0.1309 0.8892 0.7342 0.046 Uiso 1 1 calc R
C9 C -0.0040(5) 0.8167(2) 0.8259(4) 0.0518(12) Uani 1 1 d .
H9A H -0.0824 0.8566 0.8280 0.062 Uiso 1 1 calc R
C10 C -0.0196(5) 0.7372(2) 0.8799(4) 0.0473(12) Uani 1 1 d .
H10A H -0.1052 0.7267 0.9198 0.057 Uiso 1 1 calc R
C11 C 0.0887(5) 0.67540(18) 0.8746(4) 0.0357(10) Uani 1 1 d .
H11A H 0.0754 0.6223 0.9056 0.043 Uiso 1 1 calc R
C12 C 0.2203(4) 0.69551(17) 0.8207(4) 0.0247(9) Uani 1 1 d .
N1 N 0.6192(3) 0.96089(15) 0.8214(3) 0.0306(7) Uani 1 1 d .
N2 N 0.3755(3) 0.77259(14) 0.7316(3) 0.0274(8) Uani 1 1 d .
N3 N 0.4450(3) 0.69672(14) 0.7547(3) 0.0331(8) Uani 1 1 d .
N4 N 0.3508(3) 0.64939(13) 0.8063(3) 0.0294(8) Uani 1 1 d .

loop_
_atom_site_aniso_label
_atom_site_aniso_U_11
_atom_site_aniso_U_22
_atom_site_aniso_U_33
_atom_site_aniso_U_23
_atom_site_aniso_U_13
_atom_site_aniso_U_12
Cu1 0.0424(3) 0.0209(2) 0.0406(3) 0.0005(2) 0.0161(3) -0.0004(2)
I1 0.03205(14) 0.03154(11) 0.04218(17) -0.00422(14) 0.01434(13) 0.00677(14)
C1 0.080(4) 0.028(2) 0.046(3) -0.004(2) 0.008(3) -0.010(2)
C2 0.087(4) 0.052(3) 0.039(3) -0.010(3) 0.000(3) -0.014(3)
C3 0.067(4) 0.067(3) 0.029(3) 0.016(2) 0.007(3) -0.005(3)
C4 0.056(3) 0.042(2) 0.031(3) 0.008(2) 0.007(3) -0.012(2)
C5 0.028(2) 0.0249(18) 0.026(2) 0.0021(17) 0.013(2) 0.0018(17)
C6 0.043(3) 0.0224(18) 0.036(3) 0.0047(18) 0.017(2) -0.0046(17)
C7 0.029(2) 0.0186(18) 0.030(2) -0.0019(17) 0.008(2) -0.0013(18)
C8 0.039(3) 0.0213(19) 0.056(3) 0.0065(19) 0.013(3) 0.0036(18)
C9 0.042(3) 0.033(2) 0.083(4) 0.002(2) 0.022(3) 0.014(2)
C10 0.034(3) 0.046(2) 0.068(3) 0.007(2) 0.025(3) 0.004(2)
C11 0.037(3) 0.0227(19) 0.048(3) 0.0028(18) 0.013(2) 0.0010(18)
C12 0.030(2) 0.0157(17) 0.028(2) 0.0010(16) 0.008(2) -0.0010(16)
N1 0.041(2) 0.0196(14) 0.033(2) -0.0040(15) 0.0122(17) -0.0033(15)
N2 0.036(2) 0.0144(14) 0.034(2) 0.0050(13) 0.0127(18) -0.0029(14)
N3 0.038(2) 0.0200(15) 0.047(2) 0.0038(15) 0.022(2) 0.0053(14)
N4 0.035(2) 0.0163(14) 0.043(2) 0.0083(14) 0.0213(19) 0.0029(14)

loop_
_atom_type_symbol
_atom_type_description
_atom_type_scat_dispersion_real
_atom_type_scat_dispersion_imag
_atom_type_scat_source
C C 0.0033 0.0016 'International Tables Vol C Tables 4.2.6.8 and 6.1.1.4'
H H 0.0000 0.0000 'International Tables Vol C Tables 4.2.6.8 and 6.1.1.4'
N N 0.0061 0.0033 'International Tables Vol C Tables 4.2.6.8 and 6.1.1.4'
Cu Cu 0.3201 1.2651 'International Tables Vol C Tables 4.2.6.8 and 6.1.1.4'
I I -0.4742 1.8119 'International Tables Vol C Tables 4.2.6.8 and 6.1.1.4'

loop_
_geom_angle_atom_site_label_1
_geom_angle_atom_site_label_2
_geom_angle_atom_site_label_3
_geom_angle
_geom_angle_site_symmetry_1
_geom_angle_site_symmetry_3
N1 Cu1 N4 106.70(11) . 2_656
N1 Cu1 I1 104.21(7) . 3_676
N4 Cu1 I1 113.55(7) 2_656 3_676
N1 Cu1 I1 112.19(7) . .
N4 Cu1 I1 103.22(8) 2_656 .
I1 Cu1 I1 116.760(17) 3_676 .
N1 Cu1 Cu1 126.49(8) . 3_676
N4 Cu1 Cu1 126.79(8) 2_656 3_676
I1 Cu1 Cu1 58.612(15) 3_676 3_676
I1 Cu1 Cu1 58.148(17) . 3_676
Cu1 I1 Cu1 63.240(17) 3_676 .
N1 C1 C2 125.0(3) . .
N1 C1 H1A 117.5 . .
C2 C1 H1A 117.5 . .
C1 C2 C3 117.5(4) . .
C1 C2 H2A 121.3 . .
C3 C2 H2A 121.3 . .
C4 C3 C2 119.3(4) . .
C4 C3 H3A 120.3 . .
C2 C3 H3A 120.3 . .
C3 C4 C5 120.1(4) . .
C3 C4 H4A 120.0 . .
C5 C4 H4A 120.0 . .
N1 C5 C4 122.4(3) . .
N1 C5 C6 115.4(3) . .
C4 C5 C6 122.2(3) . .
N2 C6 C5 112.1(3) . .
N2 C6 H6A 109.2 . .
C5 C6 H6A 109.2 . .
N2 C6 H6B 109.2 . .
C5 C6 H6B 109.2 . .
H6A C6 H6B 107.9 . .
N2 C7 C12 104.8(3) . .
N2 C7 C8 132.2(3) . .
C12 C7 C8 123.0(3) . .
C9 C8 C7 115.7(3) . .
C9 C8 H8A 122.2 . .
C7 C8 H8A 122.2 . .
C8 C9 C10 122.3(3) . .
C8 C9 H9A 118.8 . .
C10 C9 H9A 118.8 . .
C11 C10 C9 121.2(3) . .
C11 C10 H10A 119.4 . .
C9 C10 H10A 119.4 . .
C10 C11 C12 117.2(3) . .
C10 C11 H11A 121.4 . .
C12 C11 H11A 121.4 . .
N4 C12 C7 108.2(3) . .
N4 C12 C11 131.3(3) . .
C7 C12 C11 120.4(3) . .
C1 N1 C5 115.8(3) . .
C1 N1 Cu1 116.9(2) . .
C5 N1 Cu1 127.2(2) . .
C7 N2 N3 110.2(2) . .
C7 N2 C6 128.0(3) . .
N3 N2 C6 119.8(3) . .
N4 N3 N2 108.3(2) . .
N3 N4 C12 108.4(2) . .
N3 N4 Cu1 118.6(2) . 2_646
C12 N4 Cu1 132.7(2) . 2_646

loop_
_geom_bond_atom_site_label_1
_geom_bond_atom_site_label_2
_geom_bond_distance
_geom_bond_site_symmetry_2
Cu1 N1 2.075(3) .
Cu1 N4 2.087(2) 2_656
Cu1 I1 2.6325(4) 3_676
Cu1 I1 2.6457(6) .
Cu1 Cu1 2.7673(9) 3_676
I1 Cu1 2.6325(4) 3_676
C1 N1 1.334(4) .
C1 C2 1.366(5) .
C1 H1A 0.9300 .
C2 C3 1.376(5) .
C2 H2A 0.9300 .
C3 C4 1.347(5) .
C3 H3A 0.9300 .
C4 C5 1.369(4) .
C4 H4A 0.9300 .
C5 N1 1.352(3) .
C5 C6 1.499(4) .
C6 N2 1.454(3) .
C6 H6A 0.9700 .
C6 H6B 0.9700 .
C7 N2 1.352(4) .
C7 C12 1.383(4) .
C7 C8 1.393(4) .
C8 C9 1.362(4) .
C8 H8A 0.9300 .
C9 C10 1.415(4) .
C9 H9A 0.9300 .
C10 C11 1.367(4) .
C10 H10A 0.9300 .
C11 C12 1.399(4) .
C11 H11A 0.9300 .
C12 N4 1.372(3) .
N2 N3 1.353(3) .
N3 N4 1.307(3) .
N4 Cu1 2.087(2) 2_646

loop_
_geom_torsion_atom_site_label_1
_geom_torsion_atom_site_label_2
_geom_torsion_atom_site_label_3
_geom_torsion_atom_site_label_4
_geom_torsion
_geom_torsion_site_symmetry_1
_geom_torsion_site_symmetry_4
N1 Cu1 I1 Cu1 -120.18(8) . 3_676
N4 Cu1 I1 Cu1 125.33(8) 2_656 3_676
I1 Cu1 I1 Cu1 0.0 3_676 3_676
N1 C1 C2 C3 -0.8(6) . .
C1 C2 C3 C4 1.4(6) . .
C2 C3 C4 C5 -0.5(6) . .
C3 C4 C5 N1 -1.2(5) . .
C3 C4 C5 C6 177.3(4) . .
N1 C5 C6 N2 -160.2(3) . .
C4 C5 C6 N2 21.2(4) . .
N2 C7 C8 C9 -178.1(4) . .
C12 C7 C8 C9 3.0(6) . .
C7 C8 C9 C10 -0.8(6) . .
C8 C9 C10 C11 -2.4(6) . .
C9 C10 C11 C12 3.4(6) . .
N2 C7 C12 N4 -0.1(4) . .
C8 C7 C12 N4 179.1(3) . .
N2 C7 C12 C11 178.8(3) . .
C8 C7 C12 C11 -2.0(5) . .
C10 C11 C12 N4 177.3(4) . .
C10 C11 C12 C7 -1.3(5) . .
C2 C1 N1 C5 -0.8(5) . .
C2 C1 N1 Cu1 -178.2(3) . .
C4 C5 N1 C1 1.8(5) . .
C6 C5 N1 C1 -176.7(3) . .
C4 C5 N1 Cu1 178.8(2) . .
C6 C5 N1 Cu1 0.3(4) . .
N4 Cu1 N1 C1 -12.6(3) 2_656 .
I1 Cu1 N1 C1 107.8(3) 3_676 .
I1 Cu1 N1 C1 -124.9(3) . .
Cu1 Cu1 N1 C1 169.1(2) 3_676 .
N4 Cu1 N1 C5 170.5(2) 2_656 .
I1 Cu1 N1 C5 -69.1(2) 3_676 .
I1 Cu1 N1 C5 58.1(3) . .
Cu1 Cu1 N1 C5 -7.9(3) 3_676 .
C12 C7 N2 N3 -0.9(4) . .
C8 C7 N2 N3 -179.9(4) . .
C12 C7 N2 C6 -164.6(3) . .
C8 C7 N2 C6 16.4(6) . .
C5 C6 N2 C7 75.3(4) . .
C5 C6 N2 N3 -87.0(3) . .
C7 N2 N3 N4 1.6(4) . .
C6 N2 N3 N4 166.8(3) . .
N2 N3 N4 C12 -1.6(3) . .
N2 N3 N4 Cu1 -176.9(2) . 2_646
C7 C12 N4 N3 1.1(4) . .
C11 C12 N4 N3 -177.7(4) . .
C7 C12 N4 Cu1 175.5(2) . 2_646
C11 C12 N4 Cu1 -3.3(6) . 2_646
